data_4067206
loop_
_publ_author_name
'Dureen, Meghan A.'
'Brown, Christopher C.'
'Stephan, Douglas W.'

_publ_section_title
;
 Deprotonation and Addition Reactions of Frustrated Lewis Pairs with
 Alkynes
;
_journal_issue 23
_journal_name_full Organometallics
_journal_page_first 6594
_journal_paper_doi 10.1021/om1009044
_journal_volume 29
_journal_year 2010
_chemical_formula_sum 'C44 H37 B F15 P'
_chemical_formula_weight 892.52
_chemical_name_systematic
; 
 ? 
;
_space_group_IT_number 14
_symmetry_cell_setting monoclinic
_symmetry_space_group_name_Hall '-P 2ybc'
_symmetry_space_group_name_H-M 'P 1 21/c 1'
_atom_sites_solution_hydrogens geom
_atom_sites_solution_primary direct
_atom_sites_solution_secondary difmap
_audit_creation_method SHELXL-97
_cell_angle_alpha 90.00
_cell_angle_beta 94.709(3)
_cell_angle_gamma 90.00
_cell_formula_units_Z 4
_cell_length_a 11.6919(8)
_cell_length_b 17.9236(12)
_cell_length_c 19.8532(12)
_cell_measurement_reflns_used 9766
_cell_measurement_temperature 150(2)
_cell_measurement_theta_max 27.71
_cell_measurement_theta_min 2.26
_cell_volume 4146.4(5)
_computing_cell_refinement 'Bruker SAINT'
_computing_data_collection 'Bruker APEX2'
_computing_data_reduction 'Bruker SAINT'
_computing_molecular_graphics 'Bruker SHELXTL'
_computing_publication_material 'Bruker SHELXTL'
_computing_structure_refinement 'SHELXL-97 (Sheldrick, 2008)'
_computing_structure_solution 'SHELXS-97 (Sheldrick, 2008)'
_diffrn_ambient_temperature 150(2)
_diffrn_measured_fraction_theta_full 0.999
_diffrn_measured_fraction_theta_max 0.999
_diffrn_measurement_device_type 'Bruker APEX-II CCD'
_diffrn_measurement_method '\f and \w scans'
_diffrn_radiation_monochromator graphite
_diffrn_radiation_source 'fine-focus sealed tube'
_diffrn_radiation_type MoK\a
_diffrn_radiation_wavelength 0.71073
_diffrn_reflns_av_R_equivalents 0.0414
_diffrn_reflns_av_sigmaI/netI 0.0191
_diffrn_reflns_limit_h_max 15
_diffrn_reflns_limit_h_min -15
_diffrn_reflns_limit_k_max 23
_diffrn_reflns_limit_k_min -23
_diffrn_reflns_limit_l_max 26
_diffrn_reflns_limit_l_min -26
_diffrn_reflns_number 121123
_diffrn_reflns_theta_full 28.10
_diffrn_reflns_theta_max 28.10
_diffrn_reflns_theta_min 1.53
_exptl_absorpt_coefficient_mu 0.166
_exptl_absorpt_correction_T_max 0.9676
_exptl_absorpt_correction_T_min 0.9520
_exptl_absorpt_correction_type multi-scan
_exptl_absorpt_process_details SADABS
_exptl_crystal_colour colourless
_exptl_crystal_density_diffrn 1.430
_exptl_crystal_density_method 'not measured'
_exptl_crystal_description block
_exptl_crystal_F_000 1824
_exptl_crystal_size_max 0.30
_exptl_crystal_size_mid 0.25
_exptl_crystal_size_min 0.20
_refine_diff_density_max 0.317
_refine_diff_density_min -0.297
_refine_diff_density_rms 0.043
_refine_ls_extinction_method none
_refine_ls_goodness_of_fit_ref 1.013
_refine_ls_hydrogen_treatment mixed
_refine_ls_matrix_type full
_refine_ls_number_parameters 567
_refine_ls_number_reflns 10116
_refine_ls_number_restraints 0
_refine_ls_restrained_S_all 1.013
_refine_ls_R_factor_all 0.0488
_refine_ls_R_factor_gt 0.0357
_refine_ls_shift/su_max 0.001
_refine_ls_shift/su_mean 0.000
_refine_ls_structure_factor_coef Fsqd
_refine_ls_weighting_details 'calc w=1/[\s^2^(Fo^2^)+(0.0431P)^2^+1.9862P] where P=(Fo^2^+2Fc^2^)/3'
_refine_ls_weighting_scheme calc
_refine_ls_wR_factor_gt 0.0879
_refine_ls_wR_factor_ref 0.0965
_reflns_number_gt 8156
_reflns_number_total 10116
_reflns_threshold_expression >2sigma(I)
_cod_data_source_file om1009044_si_002.cif
_cod_data_source_block E-(C6H3tBu2)PH2(Ph)C=C(H)B(C6F5)3
_cod_depositor_comments
;
The following automatic conversions were performed:

'_symmetry_cell_setting' value 'Monoclinic' changed to 'monoclinic'
according to /home/saulius/struct/CIF-dictionaries/cif_core.dic
dictionary named 'cif_core.dic' version 2.4.1 from 2010-06-29.

Automatic conversion script
Id: cif_fix_values 1715 2011-07-08 13:25:40Z adriana 
;
_cod_original_sg_symbol_H-M P2(1)/c
_cod_database_code 4067206

loop_
_symmetry_equiv_pos_as_xyz
'x, y, z'
'-x, y+1/2, -z+1/2'
'-x, -y, -z'
'x, -y-1/2, z-1/2'

loop_
_atom_site_label
_atom_site_type_symbol
_atom_site_fract_x
_atom_site_fract_y
_atom_site_fract_z
_atom_site_U_iso_or_equiv
_atom_site_adp_type
_atom_site_occupancy
_atom_site_symmetry_multiplicity
_atom_site_calc_flag
_atom_site_refinement_flags
P1 P 0.66303(3) 0.243501(18) 0.237854(17) 0.02053(8) Uani 1 1 d .
H1P H 0.6837(14) 0.1989(9) 0.1895(8) 0.030(4) Uiso 1 1 d .
H2P H 0.5931(14) 0.2060(9) 0.2697(8) 0.028(4) Uiso 1 1 d .
F1 F 0.36953(7) 0.40098(5) 0.23811(4) 0.02913(18) Uani 1 1 d .
F2 F 0.17082(8) 0.38829(6) 0.16325(5) 0.0428(2) Uani 1 1 d .
F3 F 0.14158(8) 0.45383(6) 0.03904(5) 0.0451(2) Uani 1 1 d .
F4 F 0.31419(8) 0.53759(5) -0.00560(4) 0.0347(2) Uani 1 1 d .
F5 F 0.51323(7) 0.54944(5) 0.06593(4) 0.02772(18) Uani 1 1 d .
F6 F 0.75762(7) 0.48876(5) 0.31455(5) 0.0351(2) Uani 1 1 d .
F7 F 0.73999(10) 0.52560(6) 0.44201(5) 0.0511(3) Uani 1 1 d .
F8 F 0.53784(10) 0.57684(6) 0.48384(4) 0.0471(3) Uani 1 1 d .
F9 F 0.35190(8) 0.58929(5) 0.39178(5) 0.0399(2) Uani 1 1 d .
F10 F 0.36520(7) 0.55220(5) 0.26487(4) 0.03041(19) Uani 1 1 d .
F11 F 0.80270(8) 0.42945(5) 0.15193(6) 0.0427(2) Uani 1 1 d .
F12 F 0.96027(9) 0.52088(6) 0.11081(7) 0.0550(3) Uani 1 1 d .
F13 F 0.92408(9) 0.67094(6) 0.10571(7) 0.0579(3) Uani 1 1 d .
F14 F 0.72399(10) 0.72732(5) 0.14633(6) 0.0516(3) Uani 1 1 d .
F15 F 0.56570(7) 0.63672(5) 0.19032(5) 0.0334(2) Uani 1 1 d .
C1 C 0.62352(11) 0.39142(7) 0.22017(6) 0.0200(2) Uani 1 1 d .
H1 H 0.6899 0.3905 0.2511 0.024 Uiso 1 1 calc R
C2 C 0.59060(11) 0.32294(7) 0.19883(6) 0.0191(2) Uani 1 1 d .
C3 C 0.50187(11) 0.30024(7) 0.14463(6) 0.0203(2) Uani 1 1 d .
C4 C 0.41422(12) 0.25060(8) 0.15800(8) 0.0268(3) Uani 1 1 d .
H4 H 0.4110 0.2308 0.2022 0.032 Uiso 1 1 calc R
C5 C 0.33186(13) 0.23012(9) 0.10693(9) 0.0347(3) Uani 1 1 d .
H5 H 0.2727 0.1963 0.1163 0.042 Uiso 1 1 calc R
C6 C 0.33572(14) 0.25883(9) 0.04253(9) 0.0378(4) Uani 1 1 d .
H6 H 0.2787 0.2452 0.0079 0.045 Uiso 1 1 calc R
C7 C 0.42253(13) 0.30737(9) 0.02857(7) 0.0326(3) Uani 1 1 d .
H7 H 0.4249 0.3270 -0.0157 0.039 Uiso 1 1 calc R
C8 C 0.50633(12) 0.32763(8) 0.07890(7) 0.0244(3) Uani 1 1 d .
H8 H 0.5667 0.3601 0.0687 0.029 Uiso 1 1 calc R
C9 C 0.78931(11) 0.26760(7) 0.29009(6) 0.0202(2) Uani 1 1 d .
C10 C 0.89613(11) 0.27018(7) 0.26069(7) 0.0226(3) Uani 1 1 d .
C11 C 0.98225(12) 0.31488(8) 0.29223(7) 0.0271(3) Uani 1 1 d .
H11 H 1.0533 0.3188 0.2724 0.033 Uiso 1 1 calc R
C12 C 0.96846(12) 0.35381(8) 0.35131(7) 0.0261(3) Uani 1 1 d .
C13 C 0.86817(12) 0.34190(8) 0.38293(7) 0.0257(3) Uani 1 1 d .
H13 H 0.8616 0.3644 0.4258 0.031 Uiso 1 1 calc R
C14 C 0.77713(11) 0.29900(7) 0.35531(6) 0.0223(3) Uani 1 1 d .
C15 C 0.92485(12) 0.22195(8) 0.19961(8) 0.0293(3) Uani 1 1 d .
C16 C 0.89406(13) 0.13979(8) 0.21234(9) 0.0363(4) Uani 1 1 d .
H16A H 0.9048 0.1103 0.1718 0.054 Uiso 1 1 calc R
H16B H 0.8138 0.1365 0.2229 0.054 Uiso 1 1 calc R
H16C H 0.9440 0.1204 0.2504 0.054 Uiso 1 1 calc R
C17 C 1.05502(14) 0.22056(11) 0.19164(10) 0.0446(4) Uani 1 1 d .
H17A H 1.0962 0.2061 0.2346 0.067 Uiso 1 1 calc R
H17B H 1.0803 0.2703 0.1786 0.067 Uiso 1 1 calc R
H17C H 1.0712 0.1844 0.1566 0.067 Uiso 1 1 calc R
C18 C 0.86908(17) 0.25260(10) 0.13236(8) 0.0428(4) Uani 1 1 d .
H18A H 0.8869 0.2195 0.0954 0.064 Uiso 1 1 calc R
H18B H 0.8991 0.3026 0.1245 0.064 Uiso 1 1 calc R
H18C H 0.7857 0.2552 0.1344 0.064 Uiso 1 1 calc R
C19 C 1.06361(13) 0.40308(9) 0.38527(9) 0.0360(4) Uani 1 1 d .
C20 C 1.1121(2) 0.36237(12) 0.44926(13) 0.0776(9) Uani 1 1 d .
H20A H 1.0540 0.3610 0.4821 0.116 Uiso 1 1 calc R
H20B H 1.1802 0.3888 0.4689 0.116 Uiso 1 1 calc R
H20C H 1.1332 0.3113 0.4377 0.116 Uiso 1 1 calc R
C21 C 1.15957(17) 0.41783(14) 0.33936(14) 0.0756(8) Uani 1 1 d .
H21A H 1.1967 0.3706 0.3292 0.113 Uiso 1 1 calc R
H21B H 1.2163 0.4515 0.3622 0.113 Uiso 1 1 calc R
H21C H 1.1274 0.4408 0.2972 0.113 Uiso 1 1 calc R
C22 C 1.01441(14) 0.47813(9) 0.40534(9) 0.0358(3) Uani 1 1 d .
H22A H 0.9795 0.5034 0.3650 0.054 Uiso 1 1 calc R
H22B H 1.0762 0.5092 0.4266 0.054 Uiso 1 1 calc R
H22C H 0.9561 0.4699 0.4373 0.054 Uiso 1 1 calc R
C23 C 0.67668(13) 0.28040(8) 0.39927(7) 0.0289(3) Uani 1 1 d .
C24 C 0.67412(15) 0.19483(9) 0.40835(8) 0.0364(4) Uani 1 1 d .
H24A H 0.6134 0.1815 0.4373 0.055 Uiso 1 1 calc R
H24B H 0.7484 0.1778 0.4293 0.055 Uiso 1 1 calc R
H24C H 0.6590 0.1709 0.3641 0.055 Uiso 1 1 calc R
C25 C 0.55871(13) 0.31108(9) 0.37237(8) 0.0340(3) Uani 1 1 d .
H25A H 0.5347 0.2873 0.3291 0.051 Uiso 1 1 calc R
H25B H 0.5641 0.3651 0.3660 0.051 Uiso 1 1 calc R
H25C H 0.5023 0.3003 0.4049 0.051 Uiso 1 1 calc R
C26 C 0.69883(17) 0.31340(11) 0.47074(8) 0.0445(4) Uani 1 1 d .
H26A H 0.6370 0.2983 0.4983 0.067 Uiso 1 1 calc R
H26B H 0.7012 0.3680 0.4679 0.067 Uiso 1 1 calc R
H26C H 0.7724 0.2949 0.4915 0.067 Uiso 1 1 calc R
C27 C 0.45369(11) 0.47575(7) 0.15705(6) 0.0205(2) Uani 1 1 d .
C28 C 0.36034(12) 0.43563(7) 0.17732(7) 0.0240(3) Uani 1 1 d .
C29 C 0.25664(12) 0.42814(8) 0.13975(8) 0.0291(3) Uani 1 1 d .
C30 C 0.24067(12) 0.46178(9) 0.07728(8) 0.0304(3) Uani 1 1 d .
C31 C 0.32875(12) 0.50287(8) 0.05469(7) 0.0262(3) Uani 1 1 d .
C32 C 0.43199(11) 0.50873(7) 0.09409(7) 0.0222(3) Uani 1 1 d .
C33 C 0.55988(12) 0.51076(7) 0.28233(7) 0.0225(3) Uani 1 1 d .
C34 C 0.65256(13) 0.51000(8) 0.33120(7) 0.0272(3) Uani 1 1 d .
C35 C 0.64637(14) 0.53028(8) 0.39812(8) 0.0331(3) Uani 1 1 d .
C36 C 0.54486(15) 0.55601(8) 0.41941(7) 0.0329(3) Uani 1 1 d .
C37 C 0.45196(14) 0.56165(8) 0.37294(7) 0.0293(3) Uani 1 1 d .
C38 C 0.46126(12) 0.54032(7) 0.30650(7) 0.0247(3) Uani 1 1 d .
C39 C 0.67573(11) 0.52801(7) 0.17451(7) 0.0221(3) Uani 1 1 d .
C40 C 0.77847(12) 0.50301(8) 0.15267(8) 0.0282(3) Uani 1 1 d .
C41 C 0.86242(13) 0.54933(9) 0.13015(9) 0.0350(3) Uani 1 1 d .
C42 C 0.84446(14) 0.62504(9) 0.12782(9) 0.0378(4) Uani 1 1 d .
C43 C 0.74363(14) 0.65316(8) 0.14860(8) 0.0335(3) Uani 1 1 d .
C44 C 0.66370(12) 0.60503(8) 0.17143(7) 0.0256(3) Uani 1 1 d .
B1 B 0.57531(12) 0.47617(8) 0.20495(7) 0.0199(3) Uani 1 1 d .

loop_
_atom_site_aniso_label
_atom_site_aniso_U_11
_atom_site_aniso_U_22
_atom_site_aniso_U_33
_atom_site_aniso_U_23
_atom_site_aniso_U_13
_atom_site_aniso_U_12
P1 0.02161(16) 0.01555(15) 0.02388(16) -0.00175(12) -0.00143(12) -0.00104(12)
F1 0.0309(4) 0.0291(4) 0.0283(4) 0.0046(3) 0.0080(3) 0.0001(3)
F2 0.0270(4) 0.0511(6) 0.0511(6) 0.0031(5) 0.0076(4) -0.0117(4)
F3 0.0245(4) 0.0654(7) 0.0438(6) -0.0057(5) -0.0073(4) -0.0015(4)
F4 0.0369(5) 0.0431(5) 0.0232(4) 0.0020(4) -0.0035(3) 0.0066(4)
F5 0.0288(4) 0.0299(4) 0.0246(4) 0.0033(3) 0.0033(3) -0.0017(3)
F6 0.0292(4) 0.0352(5) 0.0394(5) -0.0150(4) -0.0075(4) 0.0057(4)
F7 0.0583(7) 0.0542(6) 0.0366(5) -0.0190(5) -0.0217(5) 0.0129(5)
F8 0.0760(7) 0.0444(6) 0.0211(4) -0.0098(4) 0.0040(4) 0.0056(5)
F9 0.0478(6) 0.0416(5) 0.0323(5) -0.0068(4) 0.0157(4) 0.0096(4)
F10 0.0302(4) 0.0321(5) 0.0289(4) -0.0043(3) 0.0024(3) 0.0109(3)
F11 0.0389(5) 0.0252(5) 0.0672(7) 0.0034(4) 0.0244(5) 0.0097(4)
F12 0.0321(5) 0.0522(7) 0.0844(8) 0.0074(6) 0.0279(5) 0.0058(5)
F13 0.0445(6) 0.0452(6) 0.0868(9) 0.0104(6) 0.0225(6) -0.0163(5)
F14 0.0554(6) 0.0201(4) 0.0807(8) 0.0062(5) 0.0137(6) -0.0041(4)
F15 0.0340(5) 0.0210(4) 0.0463(5) -0.0008(4) 0.0100(4) 0.0069(3)
C1 0.0208(6) 0.0206(6) 0.0185(6) -0.0013(5) 0.0017(5) 0.0015(5)
C2 0.0197(6) 0.0187(6) 0.0191(6) -0.0002(5) 0.0025(4) 0.0017(5)
C3 0.0206(6) 0.0170(6) 0.0231(6) -0.0040(5) 0.0006(5) 0.0016(5)
C4 0.0245(6) 0.0234(7) 0.0323(7) 0.0011(5) 0.0011(5) -0.0016(5)
C5 0.0252(7) 0.0270(7) 0.0509(10) -0.0039(7) -0.0021(6) -0.0062(6)
C6 0.0336(8) 0.0373(9) 0.0399(9) -0.0113(7) -0.0120(7) -0.0017(7)
C7 0.0374(8) 0.0366(8) 0.0230(7) -0.0053(6) -0.0029(6) 0.0015(6)
C8 0.0252(6) 0.0246(7) 0.0234(6) -0.0041(5) 0.0025(5) -0.0001(5)
C9 0.0229(6) 0.0152(6) 0.0218(6) 0.0010(5) -0.0023(5) -0.0018(5)
C10 0.0244(6) 0.0181(6) 0.0250(6) -0.0011(5) 0.0000(5) -0.0001(5)
C11 0.0225(6) 0.0232(7) 0.0356(8) -0.0040(6) 0.0024(5) -0.0020(5)
C12 0.0246(6) 0.0199(6) 0.0322(7) -0.0025(5) -0.0059(5) 0.0004(5)
C13 0.0325(7) 0.0235(7) 0.0200(6) -0.0012(5) -0.0039(5) 0.0003(5)
C14 0.0270(6) 0.0196(6) 0.0200(6) 0.0032(5) -0.0004(5) -0.0002(5)
C15 0.0277(7) 0.0270(7) 0.0335(8) -0.0091(6) 0.0057(6) -0.0019(6)
C16 0.0299(8) 0.0239(7) 0.0551(10) -0.0106(7) 0.0035(7) 0.0028(6)
C17 0.0328(8) 0.0444(10) 0.0589(11) -0.0221(8) 0.0173(8) -0.0071(7)
C18 0.0573(11) 0.0445(10) 0.0273(8) -0.0080(7) 0.0084(7) 0.0027(8)
C19 0.0261(7) 0.0297(8) 0.0505(10) -0.0156(7) -0.0076(7) -0.0018(6)
C20 0.0864(17) 0.0366(10) 0.0975(18) -0.0090(11) -0.0678(15) 0.0018(10)
C21 0.0376(10) 0.0785(16) 0.114(2) -0.0625(15) 0.0256(12) -0.0309(10)
C22 0.0362(8) 0.0253(7) 0.0458(9) -0.0085(7) 0.0030(7) -0.0061(6)
C23 0.0352(8) 0.0302(7) 0.0219(7) 0.0024(5) 0.0056(6) -0.0057(6)
C24 0.0436(9) 0.0332(8) 0.0329(8) 0.0116(6) 0.0061(7) -0.0071(7)
C25 0.0337(8) 0.0345(8) 0.0357(8) 0.0007(6) 0.0139(6) -0.0023(6)
C26 0.0582(11) 0.0531(11) 0.0237(7) -0.0025(7) 0.0115(7) -0.0124(9)
C27 0.0219(6) 0.0179(6) 0.0217(6) -0.0037(5) 0.0026(5) 0.0037(5)
C28 0.0270(7) 0.0215(6) 0.0240(6) -0.0011(5) 0.0058(5) 0.0032(5)
C29 0.0224(7) 0.0300(7) 0.0358(8) -0.0038(6) 0.0075(6) -0.0017(5)
C30 0.0217(6) 0.0365(8) 0.0321(7) -0.0078(6) -0.0019(5) 0.0038(6)
C31 0.0294(7) 0.0270(7) 0.0219(6) -0.0028(5) 0.0004(5) 0.0073(6)
C32 0.0241(6) 0.0197(6) 0.0232(6) -0.0035(5) 0.0040(5) 0.0024(5)
C33 0.0294(7) 0.0154(6) 0.0228(6) -0.0010(5) 0.0024(5) 0.0014(5)
C34 0.0326(7) 0.0197(6) 0.0288(7) -0.0057(5) -0.0010(6) 0.0027(5)
C35 0.0453(9) 0.0251(7) 0.0267(7) -0.0059(6) -0.0092(6) 0.0023(6)
C36 0.0545(10) 0.0243(7) 0.0198(7) -0.0046(5) 0.0029(6) 0.0006(6)
C37 0.0403(8) 0.0214(7) 0.0274(7) -0.0011(5) 0.0098(6) 0.0039(6)
C38 0.0320(7) 0.0191(6) 0.0232(6) 0.0005(5) 0.0022(5) 0.0024(5)
C39 0.0238(6) 0.0205(6) 0.0217(6) -0.0013(5) 0.0001(5) 0.0003(5)
C40 0.0276(7) 0.0228(7) 0.0347(8) -0.0001(6) 0.0047(6) 0.0026(5)
C41 0.0242(7) 0.0377(8) 0.0439(9) 0.0012(7) 0.0082(6) 0.0013(6)
C42 0.0330(8) 0.0341(8) 0.0468(9) 0.0048(7) 0.0066(7) -0.0098(6)
C43 0.0375(8) 0.0208(7) 0.0419(9) 0.0020(6) 0.0017(7) -0.0033(6)
C44 0.0250(6) 0.0224(7) 0.0293(7) -0.0022(5) 0.0016(5) 0.0017(5)
B1 0.0224(7) 0.0169(6) 0.0205(7) -0.0026(5) 0.0015(5) 0.0018(5)

loop_
_atom_type_symbol
_atom_type_description
_atom_type_scat_dispersion_real
_atom_type_scat_dispersion_imag
_atom_type_scat_source
C C 0.0033 0.0016 'International Tables Vol C Tables 4.2.6.8 and 6.1.1.4'
H H 0.0000 0.0000 'International Tables Vol C Tables 4.2.6.8 and 6.1.1.4'
B B 0.0013 0.0007 'International Tables Vol C Tables 4.2.6.8 and 6.1.1.4'
F F 0.0171 0.0103 'International Tables Vol C Tables 4.2.6.8 and 6.1.1.4'
P P 0.1023 0.0942 'International Tables Vol C Tables 4.2.6.8 and 6.1.1.4'

loop_
_geom_angle_atom_site_label_1
_geom_angle_atom_site_label_2
_geom_angle_atom_site_label_3
_geom_angle
C9 P1 C2 113.33(6)
C2 C1 B1 134.64(12)
C1 C2 C3 129.92(12)
C1 C2 P1 118.32(10)
C3 C2 P1 111.75(9)
C4 C3 C8 118.95(12)
C4 C3 C2 120.97(12)
C8 C3 C2 120.07(12)
C5 C4 C3 120.29(14)
C6 C5 C4 120.22(14)
C7 C6 C5 120.01(14)
C6 C7 C8 120.43(14)
C7 C8 C3 120.07(13)
C10 C9 C14 121.00(11)
C10 C9 P1 118.78(10)
C14 C9 P1 118.82(10)
C11 C10 C9 117.42(12)
C11 C10 C15 118.52(12)
C9 C10 C15 123.89(11)
C12 C11 C10 122.66(13)
C11 C12 C13 117.76(12)
C11 C12 C19 122.13(13)
C13 C12 C19 119.88(13)
C14 C13 C12 123.63(13)
C13 C14 C9 116.45(12)
C13 C14 C23 119.11(12)
C9 C14 C23 124.02(12)
C18 C15 C16 113.29(13)
C18 C15 C17 105.55(14)
C16 C15 C17 104.29(13)
C18 C15 C10 112.13(12)
C16 C15 C10 109.65(12)
C17 C15 C10 111.62(12)
C21 C19 C22 108.32(16)
C21 C19 C12 112.32(14)
C22 C19 C12 110.28(12)
C21 C19 C20 109.72(19)
C22 C19 C20 108.93(16)
C12 C19 C20 107.23(14)
C25 C23 C26 105.11(13)
C25 C23 C24 111.70(13)
C26 C23 C24 106.10(13)
C25 C23 C14 115.16(11)
C26 C23 C14 110.93(12)
C24 C23 C14 107.51(12)
C32 C27 C28 112.99(12)
C32 C27 B1 127.20(12)
C28 C27 B1 119.72(11)
F1 C28 C29 116.11(12)
F1 C28 C27 119.18(12)
C29 C28 C27 124.71(13)
F2 C29 C28 120.82(13)
F2 C29 C30 119.63(13)
C28 C29 C30 119.55(13)
F3 C30 C31 120.65(14)
F3 C30 C29 120.70(14)
C31 C30 C29 118.65(13)
F4 C31 C30 119.68(13)
F4 C31 C32 120.43(13)
C30 C31 C32 119.89(13)
F5 C32 C27 121.26(12)
F5 C32 C31 114.54(12)
C27 C32 C31 124.19(13)
C38 C33 C34 112.52(12)
C38 C33 B1 127.65(12)
C34 C33 B1 119.81(12)
F6 C34 C35 115.36(13)
F6 C34 C33 120.15(12)
C35 C34 C33 124.49(14)
F7 C35 C36 120.01(13)
F7 C35 C34 120.09(15)
C36 C35 C34 119.90(14)
F8 C36 C37 120.96(15)
F8 C36 C35 120.63(14)
C37 C36 C35 118.38(13)
F9 C37 C36 119.81(13)
F9 C37 C38 120.12(14)
C36 C37 C38 120.05(14)
F10 C38 C37 114.27(12)
F10 C38 C33 121.25(12)
C37 C38 C33 124.46(13)
C40 C39 C44 113.29(13)
C40 C39 B1 126.44(12)
C44 C39 B1 120.22(12)
F11 C40 C39 120.54(13)
F11 C40 C41 115.25(13)
C39 C40 C41 124.21(14)
F12 C41 C42 119.93(14)
F12 C41 C40 120.60(14)
C42 C41 C40 119.47(14)
F13 C42 C41 120.55(15)
F13 C42 C43 120.50(15)
C41 C42 C43 118.95(14)
F14 C43 C44 120.69(14)
F14 C43 C42 119.91(14)
C44 C43 C42 119.40(14)
F15 C44 C43 116.09(12)
F15 C44 C39 119.22(12)
C43 C44 C39 124.67(13)
C1 B1 C27 111.72(10)
C1 B1 C39 110.18(10)
C27 B1 C39 113.46(11)
C1 B1 C33 103.56(10)
C27 B1 C33 112.20(10)
C39 B1 C33 105.08(10)

loop_
_geom_bond_atom_site_label_1
_geom_bond_atom_site_label_2
_geom_bond_distance
P1 C9 1.7861(13)
P1 C2 1.7991(13)
F1 C28 1.3537(16)
F2 C29 1.3459(17)
F3 C30 1.3396(16)
F4 C31 1.3475(16)
F5 C32 1.3543(16)
F6 C34 1.3526(17)
F7 C35 1.3445(18)
F8 C36 1.3414(16)
F9 C37 1.3513(17)
F10 C38 1.3555(16)
F11 C40 1.3489(16)
F12 C41 1.3373(18)
F13 C42 1.3428(18)
F14 C43 1.3490(17)
F15 C44 1.3589(16)
C1 C2 1.3445(18)
C1 B1 1.6397(19)
C2 C3 1.4887(17)
C3 C4 1.3988(19)
C3 C8 1.3991(19)
C4 C5 1.389(2)
C5 C6 1.382(2)
C6 C7 1.382(2)
C7 C8 1.3891(19)
C9 C10 1.4222(19)
C9 C14 1.4297(18)
C10 C11 1.3945(18)
C10 C15 1.5482(19)
C11 C12 1.386(2)
C12 C13 1.391(2)
C12 C19 1.5327(19)
C13 C14 1.3889(19)
C14 C23 1.5558(19)
C15 C18 1.538(2)
C15 C16 1.542(2)
C15 C17 1.543(2)
C19 C21 1.525(3)
C19 C22 1.529(2)
C19 C20 1.533(3)
C23 C25 1.539(2)
C23 C26 1.539(2)
C23 C24 1.545(2)
C27 C32 1.3871(19)
C27 C28 1.3937(19)
C27 B1 1.6446(19)
C28 C29 1.377(2)
C29 C30 1.378(2)
C30 C31 1.371(2)
C31 C32 1.3875(19)
C33 C38 1.3898(19)
C33 C34 1.3940(19)
C33 B1 1.6799(19)
C34 C35 1.385(2)
C35 C36 1.372(2)
C36 C37 1.370(2)
C37 C38 1.386(2)
C39 C40 1.3846(19)
C39 C44 1.3883(19)
C39 B1 1.650(2)
C40 C41 1.387(2)
C41 C42 1.373(2)
C42 C43 1.376(2)
C43 C44 1.376(2)
